data_7244393
loop_
_publ_author_name
'Lutsenko, Irina A.'
'Baravikov, Dmitry E.'
'Koshenskova, Kseniya A.'
'Kiskin, Mikhail A.'
'Nelyubina, Yulia V.'
'Primakov, Petr V.'
'Voronina, Yulia K.'
'Garaeva, Veronika V.'
'Aleshin, Dmytry A.'
'Aliev, Teimur M.'
'Danilenko, Valery N.'
'Bekker, Olga B.'
'Eremenko, Igor L.'

_publ_section_title
;
 What are the prospects for using complexes of copper(ii) and zinc(ii) to
 suppress the vital activity of Mycolicibacterium smegmatis?
;
_journal_issue 9
_journal_name_full 'RSC Advances'
_journal_page_first 5173
_journal_page_last 5183
_journal_paper_doi 10.1039/D1RA08555G
_journal_volume 12
_journal_year 2022
_chemical_formula_moiety 'C24 H20 Cu N2 O7, C5 H4 O3'
_chemical_formula_sum 'C29 H24 Cu N2 O10'
_chemical_formula_weight 624.067
_space_group_crystal_system triclinic
_space_group_IT_number 2
_space_group_name_Hall '-P 1'
_space_group_name_H-M_alt 'P -1'
_symmetry_Int_Tables_number 2
_audit_creation_date 2021-09-30
_audit_creation_method
;
Olex2 1.3
(compiled 2020.11.12 svn.r5f609507 for OlexSys, GUI svn.r6403)
;
_audit_update_record
;
2021-10-11 deposited with the CCDC.	2022-02-04 downloaded from the CCDC.
;
_cell_angle_alpha 98.575(2)
_cell_angle_beta 107.587(2)
_cell_angle_gamma 105.477(2)
_cell_formula_units_Z 2
_cell_length_a 10.7554(3)
_cell_length_b 11.1284(3)
_cell_length_c 12.4298(3)
_cell_measurement_reflns_used 1800
_cell_measurement_temperature 100
_cell_measurement_theta_max 24.25
_cell_measurement_theta_min 2.21
_cell_volume 1323.34(7)
_computing_cell_refinement 'SAINT V8.40A (Bruker, 2019)'
_computing_data_reduction 'SAINT V8.40A (Bruker, 2019)'
_computing_molecular_graphics 'Olex2 1.3 (Dolomanov et al., 2009)'
_computing_publication_material 'Olex2 1.3 (Dolomanov et al., 2009)'
_computing_structure_refinement 'olex2.refine 1.3 (Bourhis et al., 2015)'
_diffrn_ambient_temperature 100
_diffrn_measured_fraction_theta_full 0.9944
_diffrn_measured_fraction_theta_max 0.9948
_diffrn_measurement_device_type 'Bruker APEX-II CCD'
_diffrn_measurement_method '\f and \w scans'
_diffrn_radiation_type 'Mo K\a'
_diffrn_radiation_wavelength 0.71073
_diffrn_reflns_av_R_equivalents 0.0953
_diffrn_reflns_av_unetI/netI 0.1503
_diffrn_reflns_Laue_measured_fraction_full 0.9944
_diffrn_reflns_Laue_measured_fraction_max 0.9948
_diffrn_reflns_limit_h_max 15
_diffrn_reflns_limit_h_min -15
_diffrn_reflns_limit_k_max 15
_diffrn_reflns_limit_k_min -15
_diffrn_reflns_limit_l_max 17
_diffrn_reflns_limit_l_min -17
_diffrn_reflns_number 19945
_diffrn_reflns_point_group_measured_fraction_full 0.9944
_diffrn_reflns_point_group_measured_fraction_max 0.9948
_diffrn_reflns_theta_full 25.2417
_diffrn_reflns_theta_max 25.99
_diffrn_reflns_theta_min 1.96
_diffrn_source_current 1.4
_diffrn_source_power 0.07
_diffrn_source_voltage 50.0
_diffrn_standards_number 0
_exptl_absorpt_coefficient_mu 0.891
_exptl_absorpt_correction_T_max 0.3368
_exptl_absorpt_correction_T_min 0.2914
_exptl_absorpt_correction_type multi-scan
_exptl_absorpt_process_details
;
SADABS-2016/2 (Bruker,2016/2) was used for absorption correction.
wR2(int) was 0.0676 before and 0.0591 after correction.
The Ratio of minimum to maximum transmission is 0.8652.
The \l/2 correction factor is Not present.
;
_exptl_crystal_colour blue
_exptl_crystal_colour_primary blue
_exptl_crystal_density_diffrn 1.566
_exptl_crystal_description prism
_exptl_crystal_F_000 643.086
_exptl_crystal_size_max 0.1
_exptl_crystal_size_mid 0.1
_exptl_crystal_size_min 0.1
_refine_diff_density_max 1.5498
_refine_diff_density_min -1.7514
_refine_diff_density_rms 0.1724
_refine_ls_d_res_high 0.8108
_refine_ls_d_res_low 10.3841
_refine_ls_goodness_of_fit_ref 1.0591
_refine_ls_hydrogen_treatment mixed
_refine_ls_matrix_type full
_refine_ls_number_constraints 50
_refine_ls_number_parameters 403
_refine_ls_number_reflns 5176
_refine_ls_number_restraints 38
_refine_ls_restrained_S_all 1.0549
_refine_ls_R_factor_all 0.0903
_refine_ls_R_factor_gt 0.0587
_refine_ls_shift/su_max 0.0001
_refine_ls_shift/su_mean 0.0000
_refine_ls_structure_factor_coef Fsqd
_refine_ls_weighting_details 'w=1/[\s^2^(Fo^2^)+(0.0453P)^2^+0.9300P] where P=(Fo^2^+2Fc^2^)/3'
_refine_ls_weighting_scheme calc
_refine_ls_wR_factor_gt 0.1177
_refine_ls_wR_factor_ref 0.1336
_reflns_Friedel_coverage 0.0
_reflns_limit_h_max 12
_reflns_limit_h_min -13
_reflns_limit_k_max 13
_reflns_limit_k_min -13
_reflns_limit_l_max 15
_reflns_limit_l_min 0
_reflns_number_gt 3723
_reflns_number_total 5176
_reflns_threshold_expression I>=2u(I)
_cod_data_source_file d1ra08555g2.cif
_cod_data_source_block 5
_cod_database_code 7244393
_olex2_refinement_description
;
1. Fixed Uiso
 At 1.2 times of:
  All C(H) groups
 At 1.5 times of:
  All C(H,H,H) groups
2. Restrained distances
 O3-C17
 2.225 with sigma of 0.02
 O3-C15
 1.365 with sigma of 0.02
3. Uiso/Uaniso restraints and constraints
Uanis(C17) \\sim Ueq, Uanis(C18) \\sim Ueq, Uanis(C16) \\sim Ueq: with sigma of
0.01 and sigma for terminal atoms of 0.02
Uanis(C18) \\sim Ueq, Uanis(C17) \\sim Ueq, Uanis(C16) \\sim Ueq: with sigma of
0.01 and sigma for terminal atoms of 0.02
Uanis(C33) = Uanis(O3)
Uanis(C32) = Uanis(C18)
Uanis(C17) = Uanis(O30)
4. Others
 Sof(H16)=Sof(C16)=Sof(H31)=Sof(C31)=Sof(H17)=Sof(C17)=Sof(O30)=1-FVAR(1)
 Sof(H33)=Sof(C33)=Sof(O3)=Sof(H32)=Sof(C32)=Sof(H18)=Sof(C18)=FVAR(1)
5.a Riding coordinates:
 O3(O7), O3(O10,H10b)
5.b Aromatic/amide H refined with riding coordinates:
 C3(H3), C4(H4), C7(H7), C10(H10), C23(H23), C6(H6), C9(H9), C22(H22),
 C21(H21), C26(H26), C27(H27), C28(H28), C33(H33), C17(H17), C31(H31), C16(H16),
  C32(H32), C18(H18)
5.c Idealised Me refined as rotating group:
 C2(H2a,H2b,H2c), C29(H29a,H29b,H29c)
;
_olex2_submission_special_instructions 'No special instructions were received'

loop_
_space_group_symop_id
_space_group_symop_operation_xyz
1 x,y,z
2 -x,-y,-z

loop_
_atom_site_label
_atom_site_type_symbol
_atom_site_fract_x
_atom_site_fract_y
_atom_site_fract_z
_atom_site_U_iso_or_equiv
_atom_site_adp_type
_atom_site_occupancy
_atom_site_refinement_flags_posn
_atom_site_refinement_flags_adp
_atom_site_disorder_group
Cu1 Cu 0.31507(5) 0.87598(5) 0.56687(4) 0.01338(15) Uani 1.000000 . . .
O1 O 0.1956(3) 0.8081(3) 0.4001(2) 0.0164(6) Uani 1.000000 . . .
O4 O 0.4514(3) 0.9382(3) 0.7254(2) 0.0164(6) Uani 1.000000 . . .
O2 O 0.3630(3) 0.7804(3) 0.3365(2) 0.0201(7) Uani 1.000000 . . .
O5 O 0.6390(3) 0.9403(3) 0.6800(2) 0.0201(7) Uani 1.000000 . . .
O6 O 0.5979(3) 0.9889(3) 0.9535(2) 0.0198(7) Uani 1.000000 . . .
O9 O 0.3704(3) 0.4624(3) 0.8692(3) 0.0271(8) Uani 1.000000 . . .
N1 N 0.1416(3) 0.8985(3) 0.6252(3) 0.0138(7) Uani 1.000000 . . .
N2 N 0.2462(3) 0.7011(3) 0.5964(3) 0.0154(8) Uani 1.000000 . . .
O8 O 0.6727(3) 0.5225(3) 0.7963(3) 0.0372(9) Uani 1.000000 . . .
C19 C 0.5790(4) 0.9503(4) 0.7512(4) 0.0149(9) Uani 1.000000 . . .
C1 C 0.0912(4) 0.9950(4) 0.6386(3) 0.0160(9) Uani 1.000000 . . .
C20 C 0.6617(4) 0.9756(4) 0.8750(3) 0.0149(9) Uani 1.000000 . . .
C14 C 0.2417(4) 0.7796(4) 0.3202(4) 0.0153(9) Uani 1.000000 . . .
C12 C 0.1302(4) 0.6799(4) 0.6265(3) 0.0165(9) Uani 1.000000 . . .
C13 C 0.0732(4) 0.7827(4) 0.6372(3) 0.0157(9) Uani 1.000000 . . .
C15 C 0.1411(4) 0.7390(4) 0.1992(4) 0.0170(9) Uani 1.000000 D . .
C3 C -0.0360(4) 0.9760(4) 0.6551(4) 0.0193(10) Uani 1.000000 . . .
H3 H -0.0738(4) 1.0440(4) 0.6573(4) 0.0231(12) Uiso 1.000000 R . .
C8 C 0.0677(5) 0.5626(4) 0.6484(4) 0.0225(10) Uani 1.000000 . . .
C4 C -0.1053(4) 0.8597(4) 0.6680(4) 0.0223(10) Uani 1.000000 . . .
H4 H -0.1904(4) 0.8471(4) 0.6803(4) 0.0267(12) Uiso 1.000000 R . .
C5 C -0.0495(4) 0.7590(4) 0.6630(4) 0.0188(10) Uani 1.000000 . . .
C2 C 0.1753(4) 1.1271(4) 0.6404(4) 0.0217(10) Uani 1.000000 . . .
H2a H 0.236(2) 1.1731(10) 0.7207(5) 0.0326(15) Uiso 1.000000 GR . .
H2b H 0.231(2) 1.1199(4) 0.5920(19) 0.0326(15) Uiso 1.000000 GR . .
H2c H 0.1135(4) 1.1745(10) 0.610(2) 0.0326(15) Uiso 1.000000 GR . .
C11 C 0.3010(4) 0.6075(4) 0.5873(4) 0.0209(10) Uani 1.000000 . . .
C16 C 0.0209(16) 0.6672(13) 0.0116(11) 0.018(3) Uani 0.463(4) . U 2
C7 C -0.0531(5) 0.5444(4) 0.6779(4) 0.0248(11) Uani 1.000000 . . .
H7 H -0.0942(5) 0.4652(4) 0.6933(4) 0.0298(13) Uiso 1.000000 R . .
C24 C 0.5660(4) 0.4646(4) 0.8049(4) 0.0212(10) Uani 1.000000 . . .
C10 C 0.2420(5) 0.4880(4) 0.6073(4) 0.0235(10) Uani 1.000000 . . .
H10 H 0.2822(5) 0.4223(4) 0.5997(4) 0.0282(12) Uiso 1.000000 R . .
C23 C 0.6932(5) 1.0052(4) 1.0603(4) 0.0251(11) Uani 1.000000 . . .
H23 H 0.6770(5) 1.0175(4) 1.1315(4) 0.0301(13) Uiso 1.000000 R . .
C25 C 0.4875(5) 0.5316(4) 0.8541(4) 0.0223(10) Uani 1.000000 . . .
C29 C 0.4253(5) 0.6317(5) 0.5531(4) 0.0266(11) Uani 1.000000 . . .
H29a H 0.3978(6) 0.588(2) 0.4709(8) 0.0400(16) Uiso 1.000000 GR . .
H29b H 0.4678(18) 0.7245(5) 0.565(2) 0.0400(16) Uiso 1.000000 GR . .
H29c H 0.4920(13) 0.598(2) 0.6014(17) 0.0400(16) Uiso 1.000000 GR . .
C6 C -0.1103(5) 0.6399(5) 0.6842(4) 0.0261(11) Uani 1.000000 . . .
H6 H -0.1914(5) 0.6263(5) 0.7030(4) 0.0314(13) Uiso 1.000000 R . .
C9 C 0.1277(5) 0.4655(4) 0.6376(4) 0.0279(11) Uani 1.000000 . . .
H9 H 0.0887(5) 0.3846(4) 0.6513(4) 0.0334(14) Uiso 1.000000 R . .
C22 C 0.8138(5) 1.0014(5) 1.0508(4) 0.0293(12) Uani 1.000000 . . .
H22 H 0.8959(5) 1.0094(5) 1.1123(4) 0.0351(14) Uiso 1.000000 R . .
C21 C 0.7935(4) 0.9830(5) 0.9307(4) 0.0256(11) Uani 1.000000 . . .
H21 H 0.8599(4) 0.9771(5) 0.8961(4) 0.0308(13) Uiso 1.000000 R . .
C26 C 0.5105(5) 0.6575(5) 0.8876(4) 0.0290(11) Uani 1.000000 . . .
H26 H 0.5849(5) 0.7248(5) 0.8853(4) 0.0348(14) Uiso 1.000000 R . .
C27 C 0.4051(5) 0.6726(5) 0.9266(5) 0.0352(13) Uani 1.000000 . . .
H27 H 0.3943(5) 0.7513(5) 0.9565(5) 0.0422(15) Uiso 1.000000 R . .
C28 C 0.3217(5) 0.5524(5) 0.9131(4) 0.0323(12) Uani 1.000000 . . .
H28 H 0.2403(5) 0.5331(5) 0.9317(4) 0.0388(15) Uiso 1.000000 R . .
C18 C -0.0276(14) 0.6910(10) 0.0260(10) 0.0252(19) Uani 0.537(4) . U 1
C17 C 0.1908(19) 0.720(2) 0.109(2) 0.029(2) Uani 0.463(4) D U 1
O3 O 0.0052(2) 0.7326(2) 0.15084(18) 0.020(2) Uani 0.537(4) D . 1
H7a H 0.564(6) 0.308(6) 0.740(6) 0.09(2) Uiso 1.000000 . . .
O7 O 0.5096(2) 0.3384(2) 0.77330(18) 0.0292(8) Uani 1.000000 R . .
H10a H 0.475(5) 1.090(4) 0.572(4) 0.030(14) Uiso 1.000000 . . .
O10 O 0.3895(2) 1.0406(2) 0.53451(18) 0.0173(7) Uani 1.000000 R . .
H10b H 0.3332(2) 1.0550(2) 0.47689(18) 0.13(3) Uiso 1.000000 R . .
C33 C 0.0125(10) 0.7462(10) 0.1950(10) 0.020(2) Uani 0.537(4) . . 2
C31 C 0.0818(15) 0.6867(13) 0.0078(11) 0.031(3) Uani 0.463(4) . . 1
C32 C -0.0620(11) 0.7035(10) 0.0674(10) 0.0252(19) Uani 0.537(4) . . 2
O30 O 0.1615(13) 0.6950(14) 0.1009(14) 0.029(2) Uani 0.463(4) . . 2
H33 H -0.0183(10) 0.7712(10) 0.2561(10) 0.024(2) Uiso 0.537(4) R . 2
H17 H 0.2836(19) 0.728(2) 0.117(2) 0.035(3) Uiso 0.463(4) R . 1
H31 H 0.0862(15) 0.6633(13) -0.0674(11) 0.037(4) Uiso 0.463(4) R . 1
H16 H -0.0068(16) 0.6309(13) -0.0696(11) 0.022(4) Uiso 0.463(4) R . 2
H32 H -0.1539(11) 0.7012(10) 0.0290(10) 0.030(2) Uiso 0.537(4) R . 2
H18 H -0.1161(14) 0.6703(10) -0.0324(10) 0.030(2) Uiso 0.537(4) R . 1

loop_
_atom_site_aniso_label
_atom_site_aniso_U_11
_atom_site_aniso_U_22
_atom_site_aniso_U_33
_atom_site_aniso_U_12
_atom_site_aniso_U_13
_atom_site_aniso_U_23
Cu1 0.0123(3) 0.0162(3) 0.0127(3) 0.0058(2) 0.0047(2) 0.0038(2)
O1 0.0167(15) 0.0192(16) 0.0154(15) 0.0075(12) 0.0073(12) 0.0042(13)
O4 0.0139(15) 0.0238(17) 0.0125(15) 0.0079(12) 0.0044(12) 0.0049(13)
O2 0.0130(15) 0.0222(17) 0.0205(16) 0.0060(12) 0.0026(12) -0.0012(13)
O5 0.0154(16) 0.0310(18) 0.0174(16) 0.0108(13) 0.0069(13) 0.0082(14)
O6 0.0171(16) 0.0320(18) 0.0107(15) 0.0097(13) 0.0053(12) 0.0027(13)
O9 0.0272(18) 0.0299(19) 0.0274(18) 0.0114(15) 0.0129(15) 0.0061(15)
N1 0.0143(18) 0.0149(19) 0.0127(18) 0.0063(14) 0.0034(14) 0.0051(15)
N2 0.0176(19) 0.0149(19) 0.0148(18) 0.0086(15) 0.0040(14) 0.0047(15)
O8 0.032(2) 0.030(2) 0.062(3) 0.0088(16) 0.0319(18) 0.0169(18)
C19 0.017(2) 0.012(2) 0.017(2) 0.0049(17) 0.0075(18) 0.0037(17)
C1 0.017(2) 0.019(2) 0.010(2) 0.0101(18) 0.0008(16) 0.0006(17)
C20 0.016(2) 0.019(2) 0.013(2) 0.0070(18) 0.0083(17) 0.0057(18)
C14 0.021(2) 0.007(2) 0.016(2) 0.0046(17) 0.0040(18) 0.0030(17)
C12 0.019(2) 0.017(2) 0.013(2) 0.0046(18) 0.0045(17) 0.0049(18)
C13 0.017(2) 0.018(2) 0.010(2) 0.0052(18) 0.0026(16) 0.0023(17)
C15 0.015(2) 0.018(2) 0.015(2) 0.0065(17) 0.0030(17) 0.0005(18)
C3 0.016(2) 0.025(3) 0.018(2) 0.0122(19) 0.0038(18) 0.0028(19)
C8 0.025(3) 0.019(2) 0.019(2) 0.0048(19) 0.0035(19) 0.0057(19)
C4 0.014(2) 0.035(3) 0.013(2) 0.007(2) 0.0010(17) -0.000(2)
C5 0.014(2) 0.026(3) 0.014(2) 0.0023(18) 0.0057(17) 0.0027(19)
C2 0.023(2) 0.018(2) 0.027(3) 0.0108(19) 0.010(2) 0.003(2)
C11 0.025(2) 0.021(2) 0.014(2) 0.0121(19) 0.0012(18) 0.0006(19)
C16 0.018(6) 0.023(5) 0.015(5) 0.011(3) 0.006(3) 0.001(3)
C7 0.028(3) 0.021(3) 0.019(2) 0.001(2) 0.006(2) 0.004(2)
C24 0.021(2) 0.023(3) 0.021(2) 0.007(2) 0.0057(19) 0.012(2)
C10 0.036(3) 0.015(2) 0.015(2) 0.014(2) -0.0011(19) 0.0004(18)
C23 0.024(2) 0.036(3) 0.011(2) 0.009(2) 0.0042(18) 0.001(2)
C25 0.023(2) 0.027(3) 0.019(2) 0.009(2) 0.0090(19) 0.008(2)
C29 0.029(3) 0.028(3) 0.028(3) 0.018(2) 0.011(2) 0.006(2)
C6 0.021(2) 0.033(3) 0.020(2) 0.001(2) 0.0081(19) 0.005(2)
C9 0.041(3) 0.012(2) 0.026(3) 0.006(2) 0.005(2) 0.007(2)
C22 0.019(2) 0.049(3) 0.017(2) 0.013(2) 0.0010(19) 0.007(2)
C21 0.014(2) 0.045(3) 0.021(2) 0.013(2) 0.0073(18) 0.008(2)
C26 0.031(3) 0.022(3) 0.035(3) 0.007(2) 0.011(2) 0.013(2)
C27 0.045(3) 0.028(3) 0.041(3) 0.021(3) 0.018(3) 0.009(2)
C28 0.032(3) 0.037(3) 0.037(3) 0.019(2) 0.019(2) 0.007(2)
C18 0.026(4) 0.027(3) 0.014(4) 0.007(2) -0.003(2) 0.004(2)
C17 0.047(5) 0.030(5) 0.014(3) 0.019(3) 0.010(3) 0.007(3)
O3 0.020(2) 0.028(3) 0.008(6) 0.0072(19) 0.002(3) 0.003(3)
O7 0.0249(19) 0.025(2) 0.035(2) 0.0060(15) 0.0142(16) -0.0017(16)
O10 0.0127(16) 0.0198(17) 0.0165(16) 0.0044(13) 0.0023(13) 0.0042(13)
C33 0.020(2) 0.028(3) 0.008(6) 0.0072(19) 0.002(3) 0.003(3)
C31 0.033(8) 0.040(8) 0.024(7) 0.011(6) 0.015(6) 0.013(5)
C32 0.026(4) 0.027(3) 0.014(4) 0.007(2) -0.003(2) 0.004(2)
O30 0.047(5) 0.030(5) 0.014(3) 0.019(3) 0.010(3) 0.007(3)

loop_
_atom_type_symbol
_atom_type_scat_dispersion_real
_atom_type_scat_dispersion_imag
_atom_type_scat_Cromer_Mann_a1
_atom_type_scat_Cromer_Mann_a2
_atom_type_scat_Cromer_Mann_a3
_atom_type_scat_Cromer_Mann_a4
_atom_type_scat_Cromer_Mann_b1
_atom_type_scat_Cromer_Mann_b2
_atom_type_scat_Cromer_Mann_b3
_atom_type_scat_Cromer_Mann_b4
_atom_type_scat_Cromer_Mann_c
_atom_type_scat_source
_atom_type_scat_dispersion_source
H 0.00000 0.00000 0.49300 0.32291 0.14019 0.04081 10.51090 26.12570 3.14236 57.79970 0.0030380000826 'International Tables Volume C Table 6.1.1.4 (pp. 500-502)' 'Henke, Gullikson and Davis, At. Data and Nucl. Data Tables, 1993, 54, 2'
C 0.00347 0.00161 2.31000 1.02000 1.58860 0.86500 20.84390 10.20750 0.56870 51.65120 0.215599998832 'International Tables Volume C Table 6.1.1.4 (pp. 500-502)' 'Henke, Gullikson and Davis, At. Data and Nucl. Data Tables, 1993, 54, 2'
Cu 0.34125 1.28947 13.33800 7.16760 5.61580 1.67350 3.58280 0.24700 11.39660 64.81260 1.19099998474 'International Tables Volume C Table 6.1.1.4 (pp. 500-502)' 'Henke, Gullikson and Davis, At. Data and Nucl. Data Tables, 1993, 54, 2'
O 0.01158 0.00611 3.04850 2.28680 1.54630 0.86700 13.27710 5.70110 0.32390 32.90890 0.250800013542 'International Tables Volume C Table 6.1.1.4 (pp. 500-502)' 'Henke, Gullikson and Davis, At. Data and Nucl. Data Tables, 1993, 54, 2'
N 0.00653 0.00323 12.21260 3.13220 2.01250 1.16630 0.00570 9.89330 28.99750 0.58260 -11.5290002823 'International Tables Volume C Table 6.1.1.4 (pp. 500-502)' 'Henke, Gullikson and Davis, At. Data and Nucl. Data Tables, 1993, 54, 2'

loop_
_geom_angle_atom_site_label_1
_geom_angle_atom_site_label_2
_geom_angle_atom_site_label_3
_geom_angle
_geom_angle_site_symmetry_1
_geom_angle_site_symmetry_3
_geom_angle_publ_flag
O4 Cu1 O1 172.74(11) . . ?
N1 Cu1 O1 94.01(11) . . ?
N1 Cu1 O4 93.20(11) . . ?
N2 Cu1 O1 90.55(13) . . ?
N2 Cu1 O4 90.00(13) . . ?
N2 Cu1 N1 79.78(13) . . ?
O10 Cu1 O1 88.84(10) . . ?
O10 Cu1 O4 90.16(11) . . ?
O10 Cu1 N1 103.86(11) . . ?
O10 Cu1 N2 176.35(12) . . ?
C14 O1 Cu1 122.8(3) . . ?
C19 O4 Cu1 124.2(3) . . ?
C23 O6 C20 106.5(3) . . ?
C28 O9 C25 105.2(4) . . ?
C1 N1 Cu1 133.2(3) . . ?
C13 N1 Cu1 108.0(3) . . ?
C13 N1 C1 118.5(4) . . ?
C12 N2 Cu1 114.9(3) . . ?
C11 N2 Cu1 126.0(3) . . ?
C11 N2 C12 119.2(4) . . ?
O5 C19 O4 125.7(4) . . ?
C20 C19 O4 117.0(3) . . ?
C20 C19 O5 117.3(4) . . ?
C3 C1 N1 121.6(4) . . ?
C2 C1 N1 118.7(4) . . ?
C2 C1 C3 119.7(4) . . ?
C19 C20 O6 117.8(3) . . ?
C21 C20 O6 109.9(4) . . ?
C21 C20 C19 132.3(4) . . ?
O2 C14 O1 125.4(4) . . ?
C15 C14 O1 116.1(4) . . ?
C15 C14 O2 118.4(4) . . ?
C13 C12 N2 118.4(4) . . ?
C8 C12 N2 122.2(4) . . ?
C8 C12 C13 119.4(4) . . ?
C12 C13 N1 118.5(4) . . ?
C5 C13 N1 123.1(4) . . ?
C5 C13 C12 118.4(4) . . ?
C17 C15 C14 117.7(10) . . ?
O3 C15 C14 133.5(4) . . ?
O3 C15 C17 108.0(10) . . ?
C33 C15 C14 111.8(6) . . ?
C33 C15 C17 129.7(11) . . ?
C33 C15 O3 21.8(5) . . ?
O30 C15 C14 127.4(7) . . ?
O30 C15 C17 13.9(12) . . ?
O30 C15 O3 99.1(7) . . ?
O30 C15 C33 120.8(8) . . ?
H3 C3 C1 120.0(2) . . ?
C4 C3 C1 120.1(4) . . ?
C4 C3 H3 120.0(2) . . ?
C7 C8 C12 120.2(4) . . ?
C9 C8 C12 117.3(4) . . ?
C9 C8 C7 122.5(4) . . ?
H4 C4 C3 120.3(2) . . ?
C5 C4 C3 119.5(4) . . ?
C5 C4 H4 120.3(3) . . ?
C4 C5 C13 116.8(4) . . ?
C6 C5 C13 120.8(4) . . ?
C6 C5 C4 122.3(4) . . ?
H2a C2 C1 109.5 . . ?
H2b C2 C1 109.5 . . ?
H2b C2 H2a 109.5 . . ?
H2c C2 C1 109.5 . . ?
H2c C2 H2a 109.5 . . ?
H2c C2 H2b 109.5 . . ?
C10 C11 N2 121.0(4) . . ?
C29 C11 N2 118.4(4) . . ?
C29 C11 C10 120.6(4) . . ?
O30 C16 C32 108.5(11) . . ?
H16 C16 C32 125.7(8) . . ?
H16 C16 O30 125.7(8) . . ?
H7 C7 C8 119.7(3) . . ?
C6 C7 C8 120.6(4) . . ?
C6 C7 H7 119.7(3) . . ?
C25 C24 O8 121.5(4) . . ?
O7 C24 O8 124.4(4) . . ?
O7 C24 C25 114.0(4) . . ?
H10 C10 C11 119.7(3) . . ?
C9 C10 C11 120.7(4) . . ?
C9 C10 H10 119.7(3) . . ?
H23 C23 O6 124.8(2) . . ?
C22 C23 O6 110.5(4) . . ?
C22 C23 H23 124.8(3) . . ?
C24 C25 O9 120.2(4) . . ?
C26 C25 O9 110.4(4) . . ?
C26 C25 C24 129.5(4) . . ?
H29a C29 C11 109.5 . . ?
H29b C29 C11 109.5 . . ?
H29b C29 H29a 109.5 . . ?
H29c C29 C11 109.5 . . ?
H29c C29 H29a 109.5 . . ?
H29c C29 H29b 109.5 . . ?
C7 C6 C5 120.4(4) . . ?
H6 C6 C5 119.8(3) . . ?
H6 C6 C7 119.8(3) . . ?
C10 C9 C8 119.7(4) . . ?
H9 C9 C8 120.1(3) . . ?
H9 C9 C10 120.1(3) . . ?
H22 C22 C23 126.9(3) . . ?
C21 C22 C23 106.2(4) . . ?
C21 C22 H22 126.9(2) . . ?
C22 C21 C20 106.9(4) . . ?
H21 C21 C20 126.6(3) . . ?
H21 C21 C22 126.6(2) . . ?
H26 C26 C25 126.2(3) . . ?
C27 C26 C25 107.6(4) . . ?
C27 C26 H26 126.2(3) . . ?
H27 C27 C26 127.0(3) . . ?
C28 C27 C26 106.0(4) . . ?
C28 C27 H27 127.0(3) . . ?
C27 C28 O9 110.7(4) . . ?
H28 C28 O9 124.6(3) . . ?
H28 C28 C27 124.6(3) . . ?
C31 C18 O3 108.9(10) . . ?
H18 C18 O3 125.5(6) . . ?
H18 C18 C31 125.5(8) . . ?
C31 C17 C15 107.0(14) . . ?
H17 C17 C15 126.5(9) . . ?
H17 C17 C31 126.5(9) . . ?
C18 O3 C15 104.0(6) . . ?
H7a O7 C24 106(4) . . ?
H10a O10 Cu1 122(3) . . ?
H10b O10 Cu1 113.58(6) . . ?
H10b O10 H10a 124(3) . . ?
C32 C33 C15 99.3(9) . . ?
H33 C33 C15 130.3(5) . . ?
H33 C33 C32 130.3(6) . . ?
C17 C31 C18 111.5(13) . . ?
H31 C31 C18 124.3(8) . . ?
H31 C31 C17 124.3(9) . . ?
C33 C32 C16 110.6(10) . . ?
H32 C32 C16 124.7(8) . . ?
H32 C32 C33 124.7(6) . . ?
C16 O30 C15 100.6(10) . . ?

loop_
_geom_bond_atom_site_label_1
_geom_bond_atom_site_label_2
_geom_bond_distance
_geom_bond_site_symmetry_2
_geom_bond_publ_flag
Cu1 O1 1.981(3) . ?
Cu1 O4 1.954(3) . ?
Cu1 N1 2.254(3) . ?
Cu1 N2 2.019(3) . ?
Cu1 O10 1.947(2) . ?
O1 C14 1.272(5) . ?
O4 C19 1.276(5) . ?
O2 C14 1.255(5) . ?
O5 C19 1.251(5) . ?
O6 C20 1.365(5) . ?
O6 C23 1.361(5) . ?
O9 C25 1.372(5) . ?
O9 C28 1.366(5) . ?
N1 C1 1.337(5) . ?
N1 C13 1.357(5) . ?
N2 C12 1.379(5) . ?
N2 C11 1.335(5) . ?
O8 C24 1.201(5) . ?
C19 C20 1.465(5) . ?
C1 C3 1.410(6) . ?
C1 C2 1.499(6) . ?
C20 C21 1.350(6) . ?
C14 C15 1.480(5) . ?
C12 C13 1.442(6) . ?
C12 C8 1.407(6) . ?
C13 C5 1.418(6) . ?
C15 C17 1.39(2) . ?
C15 O3 1.379(4) . ?
C15 C33 1.392(11) . ?
C15 O30 1.350(14) . ?
C3 H3 0.9500 . ?
C3 C4 1.370(6) . ?
C8 C7 1.426(6) . ?
C8 C9 1.409(6) . ?
C4 H4 0.9500 . ?
C4 C5 1.408(6) . ?
C5 C6 1.414(6) . ?
C2 H2a 0.9800 . ?
C2 H2b 0.9800 . ?
C2 H2c 0.9800 . ?
C11 C10 1.406(6) . ?
C11 C29 1.491(6) . ?
C16 C32 1.385(16) . ?
C16 O30 1.50(2) . ?
C16 H16 0.9500 . ?
C7 H7 0.9500 . ?
C7 C6 1.366(6) . ?
C24 C25 1.468(6) . ?
C24 O7 1.315(5) . ?
C10 H10 0.9500 . ?
C10 C9 1.363(6) . ?
C23 H23 0.9500 . ?
C23 C22 1.349(6) . ?
C25 C26 1.333(6) . ?
C29 H29a 0.9800 . ?
C29 H29b 0.9800 . ?
C29 H29c 0.9800 . ?
C6 H6 0.9500 . ?
C9 H9 0.9500 . ?
C22 H22 0.9500 . ?
C22 C21 1.416(6) . ?
C21 H21 0.9500 . ?
C26 H26 0.9500 . ?
C26 C27 1.399(7) . ?
C27 H27 0.9500 . ?
C27 C28 1.350(7) . ?
C28 H28 0.9500 . ?
C18 O3 1.454(12) . ?
C18 C31 1.275(17) . ?
C18 H18 0.9500 . ?
C17 C31 1.35(3) . ?
C17 H17 0.9500 . ?
H7a O7 0.91(6) . ?
H10a O10 0.87(5) . ?
O10 H10b 0.8537 . ?
C33 C32 1.480(12) . ?
C33 H33 0.9500 . ?
C31 H31 0.9500 . ?
C32 H32 0.9500 . ?

loop_
_geom_torsion_atom_site_label_1
_geom_torsion_atom_site_label_2
_geom_torsion_atom_site_label_3
_geom_torsion_atom_site_label_4
_geom_torsion
_geom_torsion_site_symmetry_1
_geom_torsion_site_symmetry_2
_geom_torsion_site_symmetry_3
_geom_torsion_site_symmetry_4
_geom_torsion_publ_flag
Cu1 O1 C14 O2 6.0(3) . . . . ?
Cu1 O1 C14 C15 -175.7(3) . . . . ?
Cu1 O4 C19 O5 9.6(3) . . . . ?
Cu1 O4 C19 C20 -169.2(3) . . . . ?
Cu1 N1 C1 C3 167.5(4) . . . . ?
Cu1 N1 C1 C2 -14.8(4) . . . . ?
Cu1 N1 C13 C12 7.5(3) . . . . ?
Cu1 N1 C13 C5 -174.3(2) . . . . ?
Cu1 N2 C12 C13 -1.8(3) . . . . ?
Cu1 N2 C12 C8 179.1(3) . . . . ?
Cu1 N2 C11 C10 -178.4(3) . . . . ?
Cu1 N2 C11 C29 0.5(4) . . . . ?
O1 C14 C15 C17 173.6(12) . . . . ?
O1 C14 C15 O3 5.1(5) . . . . ?
O1 C14 C15 C33 3.2(6) . . . . ?
O1 C14 C15 O30 -174.6(9) . . . . ?
O4 C19 C20 O6 -2.3(4) . . . . ?
O4 C19 C20 C21 173.9(4) . . . . ?
O2 C14 C15 C17 -8.0(12) . . . . ?
O2 C14 C15 O3 -176.5(3) . . . . ?
O2 C14 C15 C33 -178.5(6) . . . . ?
O2 C14 C15 O30 3.8(9) . . . . ?
O5 C19 C20 O6 178.8(4) . . . . ?
O5 C19 C20 C21 -4.9(5) . . . . ?
O6 C20 C21 C22 0.4(4) . . . . ?
O6 C23 C22 C21 0.7(4) . . . . ?
O9 C25 C24 O8 -176.1(4) . . . . ?
O9 C25 C24 O7 3.4(4) . . . . ?
O9 C25 C26 C27 0.2(4) . . . . ?
O9 C28 C27 C26 0.9(5) . . . . ?
N1 C1 C3 C4 5.8(5) . . . . ?
N1 C13 C12 N2 -4.5(4) . . . . ?
N1 C13 C12 C8 174.6(4) . . . . ?
N1 C13 C5 C4 4.4(5) . . . . ?
N1 C13 C5 C6 -174.6(4) . . . . ?
N2 C12 C13 C5 177.2(4) . . . . ?
N2 C12 C8 C7 -179.3(4) . . . . ?
N2 C12 C8 C9 -0.5(5) . . . . ?
N2 C11 C10 C9 -0.6(5) . . . . ?
O8 C24 C25 C26 5.1(6) . . . . ?
C19 C20 C21 C22 -176.1(6) . . . . ?
C1 C3 C4 C5 -0.9(5) . . . . ?
C20 C21 C22 C23 -0.6(4) . . . . ?
C14 C15 C17 C31 -178.5(15) . . . . ?
C14 C15 O3 C18 176.9(6) . . . . ?
C14 C15 C33 C32 179.1(7) . . . . ?
C14 C15 O30 C16 178.0(12) . . . . ?
C12 C13 C5 C4 -177.5(4) . . . . ?
C12 C13 C5 C6 3.5(5) . . . . ?
C12 C8 C7 C6 0.6(5) . . . . ?
C12 C8 C9 C10 0.2(5) . . . . ?
C13 C5 C4 C3 -3.8(4) . . . . ?
C13 C5 C6 C7 -1.3(5) . . . . ?
C15 C17 C31 C18 3.7(19) . . . . ?
C15 O3 C18 C31 -5.4(7) . . . . ?
C15 C33 C32 C16 4.5(9) . . . . ?
C15 O30 C16 C32 2.6(12) . . . . ?
C3 C4 C5 C6 175.2(4) . . . . ?
C8 C7 C6 C5 -0.8(5) . . . . ?
C8 C9 C10 C11 0.3(5) . . . . ?
C4 C5 C6 C7 179.7(4) . . . . ?
C24 C25 C26 C27 179.0(6) . . . . ?
C25 C26 C27 C28 -0.6(5) . . . . ?

loop_
_restr_distance_atom_site_label_1
_restr_distance_atom_site_label_2
_restr_distance_site_symmetry_2
_restr_distance_target
_restr_distance_target_weight_param
_restr_distance_diff
O3 C15 1 1.3650 0.0200 -0.0140
O3 C17 1 2.2250 0.0200 -0.0193

loop_
_restr_U_iso_atom_site_label
_restr_U_iso_weight_param
C16 0.0100
C16 0.0100
C18 0.0100
C18 0.0100
C17 0.0100
C17 0.0100
